data_2205766
loop_
_publ_author_name
'Ocak \'Iskeleli, Nazan'
'I\,s\?ik, \,Samil'
'\"Ozdemir, Zuhal'
'Bilgin, Altan'

_publ_section_title
;
 (<i>E</i>)-1,3-Di(2-furyl)-2-propen-1-one
;
_journal_issue 5
_journal_name_full 'Acta Crystallographica Section E'
_journal_page_first o1356
_journal_page_last o1358
_journal_paper_doi 10.1107/S1600536805011244
_journal_volume 61
_journal_year 2005
_chemical_formula_iupac 'C11 H8 O3'
_chemical_formula_moiety 'C11 H8 O3'
_chemical_formula_sum 'C11 H8 O3'
_chemical_formula_weight 188.17
_chemical_name_systematic
;
1,3-di(2-furyl)-2-propen-1-one
;
_space_group_IT_number 14
_symmetry_cell_setting monoclinic
_symmetry_space_group_name_Hall '-P 2ybc'
_symmetry_space_group_name_H-M 'P 1 21/c 1'
_atom_sites_solution_hydrogens geom
_atom_sites_solution_primary direct
_atom_sites_solution_secondary difmap
_cell_angle_alpha 90.00
_cell_angle_beta 111.363(7)
_cell_angle_gamma 90.00
_cell_formula_units_Z 8
_cell_length_a 15.1420(10)
_cell_length_b 11.6395(8)
_cell_length_c 11.2429(14)
_cell_measurement_reflns_used 34010
_cell_measurement_temperature 293(2)
_cell_measurement_theta_max 27.28
_cell_measurement_theta_min 1.44
_cell_volume 1845.4(3)
_computing_cell_refinement X-AREA
_computing_data_collection 'X-AREA (Stoe & Cie, 2002)'
_computing_data_reduction 'X-RED32 (Stoe & Cie, 2002)'
_computing_molecular_graphics 'ORTEPIII (Burnett & Johnson, 1996)'
_computing_publication_material 'WinGX (Farrugia, 1999)'
_computing_structure_refinement 'SHELXL97 (Sheldrick, 1997)'
_computing_structure_solution 'SHELXS97 (Sheldrick, 1997)'
_diffrn_ambient_temperature 293(2)
_diffrn_detector_area_resol_mean 6.67
_diffrn_measured_fraction_theta_full 0.993
_diffrn_measured_fraction_theta_max 0.993
_diffrn_measurement_device_type 'Stoe IPDS 2'
_diffrn_measurement_method '\w scans'
_diffrn_radiation_monochromator graphite
_diffrn_radiation_source 'fine-focus sealed tube'
_diffrn_radiation_type MoK\a
_diffrn_radiation_wavelength 0.71073
_diffrn_reflns_av_R_equivalents 0.0480
_diffrn_reflns_av_sigmaI/netI 0.0190
_diffrn_reflns_limit_h_max 19
_diffrn_reflns_limit_h_min -19
_diffrn_reflns_limit_k_max 14
_diffrn_reflns_limit_k_min -14
_diffrn_reflns_limit_l_max 14
_diffrn_reflns_limit_l_min -14
_diffrn_reflns_number 35020
_diffrn_reflns_theta_full 26.80
_diffrn_reflns_theta_max 26.80
_diffrn_reflns_theta_min 1.44
_diffrn_standards_decay_% 'not measured'
_diffrn_standards_interval_time 0
_diffrn_standards_number 0
_exptl_absorpt_coefficient_mu 0.099
_exptl_absorpt_correction_type none
_exptl_crystal_colour yellow
_exptl_crystal_density_diffrn 1.355
_exptl_crystal_density_method 'not measured'
_exptl_crystal_description prism.
_exptl_crystal_F_000 784
_exptl_crystal_size_max 0.560
_exptl_crystal_size_mid 0.460
_exptl_crystal_size_min 0.320
_refine_diff_density_max 0.138
_refine_diff_density_min -0.127
_refine_ls_extinction_method none
_refine_ls_goodness_of_fit_ref 1.029
_refine_ls_hydrogen_treatment refall
_refine_ls_matrix_type full
_refine_ls_number_parameters 317
_refine_ls_number_reflns 3920
_refine_ls_number_restraints 0
_refine_ls_restrained_S_all 1.029
_refine_ls_R_factor_all 0.0486
_refine_ls_R_factor_gt 0.0377
_refine_ls_shift/su_max 0.001
_refine_ls_shift/su_mean 0.000
_refine_ls_structure_factor_coef Fsqd
_refine_ls_weighting_details 'calc w=1/[\s^2^(Fo^2^)+(0.0433P)^2^+0.2469P] where P=(Fo^2^+2Fc^2^)/3'
_refine_ls_weighting_scheme calc
_refine_ls_wR_factor_gt 0.0899
_refine_ls_wR_factor_ref 0.0947
_reflns_number_gt 3179
_reflns_number_total 3920
_reflns_threshold_expression I>2\s(I)
_cod_data_source_file nc6027.cif
_cod_data_source_block I
_cod_depositor_comments
;
The following automatic conversions were performed:
'_geom_bond_publ_flag' value 'Y' changed to 'y' according to
'/home/saulius/struct/CIF-dictionaries/cif_core.dic' dictionary named
'cif_core.dic' version 2.4.1 from 2010-06-29 (22
times).

'_geom_angle_publ_flag' value 'Y' changed to 'y' according to
'/home/saulius/struct/CIF-dictionaries/cif_core.dic' dictionary named
'cif_core.dic' version 2.4.1 from 2010-06-29 (4 times).

Automatic conversion script
Id: cif_fix_enum 1527 2010-12-29 10:47:43Z saulius 

The following automatic conversions were performed:

'_geom_bond_publ_flag' value 'Y' changed to 'y' according to
/home/saulius/struct/CIF-dictionaries/cif_core.dic dictionary named
'cif_core.dic' version 2.4.1 from 2010-06-29 (22
times).

'_geom_angle_publ_flag' value 'Y' changed to 'y' according
to /home/saulius/struct/CIF-dictionaries/cif_core.dic dictionary
named 'cif_core.dic' version 2.4.1 from 2010-06-29 (4 times).

Automatic conversion script
Id: cif_fix_values 1715 2011-07-08 13:25:40Z adriana 
;
_cod_original_sg_symbol_H-M 'P 21/c'
_cod_database_code 2205766
_cod_database_fobs_code 2205766

loop_
_symmetry_equiv_pos_as_xyz
'x, y, z'
'-x, y+1/2, -z+1/2'
'-x, -y, -z'
'x, -y-1/2, z-1/2'

loop_
_atom_site_label
_atom_site_fract_x
_atom_site_fract_y
_atom_site_fract_z
_atom_site_U_iso_or_equiv
_atom_site_adp_type
_atom_site_calc_flag
_atom_site_occupancy
_atom_site_type_symbol
C1A 0.36966(13) 0.07673(14) 0.74547(19) 0.0792(5) Uani d 1 C
C1B 0.13225(12) 0.08128(13) 0.35656(17) 0.0717(4) Uani d 1 C
C2A 0.33543(13) 0.08986(15) 0.83800(19) 0.0799(5) Uani d 1 C
C2B 0.16060(12) 0.08778(14) 0.48230(17) 0.0730(4) Uani d 1 C
C3A 0.33940(11) 0.20832(14) 0.86525(15) 0.0647(4) Uani d 1 C
C3B 0.15518(10) 0.20476(13) 0.51240(14) 0.0594(3) Uani d 1 C
C4A 0.37535(9) 0.25979(12) 0.78540(12) 0.0537(3) Uani d 1 C
C4B 0.12305(9) 0.26177(10) 0.40063(11) 0.0490(3) Uani d 1 C
C5A 0.39986(10) 0.37840(12) 0.77023(13) 0.0575(3) Uani d 1 C
C5B 0.09966(9) 0.38171(11) 0.36567(11) 0.0526(3) Uani d 1 C
C6A 0.37972(10) 0.46342(12) 0.85295(13) 0.0557(3) Uani d 1 C
C6B 0.12119(10) 0.46455(11) 0.47075(12) 0.0531(3) Uani d 1 C
C7A 0.40803(10) 0.57163(12) 0.85584(12) 0.0532(3) Uani d 1 C
C7B 0.09331(9) 0.57299(11) 0.44752(12) 0.0507(3) Uani d 1 C
C8A 0.39432(9) 0.66297(11) 0.93222(11) 0.0499(3) Uani d 1 C
C8B 0.10720(8) 0.66427(10) 0.53744(11) 0.0470(3) Uani d 1 C
C9A 0.42106(11) 0.77396(12) 0.94488(13) 0.0584(3) Uani d 1 C
C9B 0.08015(10) 0.77573(11) 0.52310(13) 0.0539(3) Uani d 1 C
C10A 0.38760(12) 0.82360(13) 1.03516(13) 0.0643(4) Uani d 1 C
C10B 0.11290(11) 0.82568(12) 0.64577(13) 0.0585(3) Uani d 1 C
C11A 0.34253(11) 0.74070(13) 1.07115(14) 0.0633(4) Uani d 1 C
C11B 0.15780(11) 0.74285(12) 0.72660(13) 0.0591(3) Uani d 1 C
O1A 0.39443(8) 0.17939(9) 0.70979(10) 0.0707(3) Uani d 1 O
O1B 0.10839(7) 0.18651(8) 0.30226(9) 0.0638(3) Uani d 1 O
O2A 0.43581(10) 0.40477(10) 0.69239(11) 0.0860(4) Uani d 1 O
O2B 0.06387(9) 0.41066(9) 0.25381(9) 0.0766(3) Uani d 1 O
O3A 0.34450(7) 0.63979(8) 1.01030(8) 0.0584(2) Uani d 1 O
O3B 0.15621(7) 0.64185(8) 0.66433(8) 0.0561(2) Uani d 1 O
H1A 0.3797(14) 0.0114(18) 0.6955(19) 0.103(6) Uiso d 1 H
H1B 0.1231(13) 0.0207(17) 0.2954(18) 0.098(6) Uiso d 1 H
H2A 0.3132(14) 0.0335(17) 0.8771(18) 0.098(6) Uiso d 1 H
H2B 0.1780(13) 0.0274(17) 0.5377(18) 0.098(6) Uiso d 1 H
H3A 0.3246(11) 0.2427(13) 0.9275(15) 0.070(5) Uiso d 1 H
H3B 0.1676(11) 0.2352(13) 0.5901(16) 0.070(4) Uiso d 1 H
H6A 0.3495(11) 0.4370(13) 0.9080(15) 0.071(4) Uiso d 1 H
H6B 0.1571(11) 0.4365(13) 0.5565(15) 0.070(4) Uiso d 1 H
H7A 0.4424(10) 0.5942(13) 0.8034(14) 0.066(4) Uiso d 1 H
H7B 0.0590(10) 0.5958(12) 0.3616(14) 0.063(4) Uiso d 1 H
H9A 0.4574(11) 0.8124(13) 0.9012(14) 0.072(4) Uiso d 1 H
H9B 0.0440(10) 0.8121(13) 0.4441(14) 0.067(4) Uiso d 1 H
H10A 0.3938(11) 0.8985(15) 1.0619(15) 0.074(5) Uiso d 1 H
H10B 0.1044(11) 0.9041(14) 0.6677(14) 0.071(4) Uiso d 1 H
H11A 0.3110(12) 0.7378(14) 1.1290(16) 0.076(5) Uiso d 1 H
H11B 0.1902(11) 0.7395(13) 0.8168(16) 0.073(4) Uiso d 1 H

loop_
_atom_site_aniso_label
_atom_site_aniso_U_11
_atom_site_aniso_U_22
_atom_site_aniso_U_33
_atom_site_aniso_U_12
_atom_site_aniso_U_13
_atom_site_aniso_U_23
C1A 0.0796(11) 0.0550(9) 0.1009(12) 0.0031(8) 0.0303(10) -0.0103(9)
C1B 0.0774(10) 0.0474(8) 0.0836(11) 0.0000(7) 0.0213(8) -0.0097(7)
C2A 0.0814(11) 0.0620(10) 0.0957(12) -0.0012(8) 0.0315(10) 0.0136(9)
C2B 0.0792(10) 0.0520(8) 0.0823(11) 0.0020(7) 0.0229(8) 0.0108(7)
C3A 0.0684(9) 0.0642(9) 0.0658(8) 0.0038(7) 0.0296(7) 0.0035(7)
C3B 0.0655(8) 0.0583(8) 0.0529(7) -0.0016(6) 0.0198(6) 0.0012(6)
C4A 0.0510(7) 0.0567(7) 0.0545(7) 0.0052(5) 0.0206(5) -0.0041(6)
C4B 0.0503(7) 0.0485(6) 0.0479(6) -0.0037(5) 0.0177(5) -0.0059(5)
C5A 0.0621(8) 0.0589(8) 0.0583(7) 0.0040(6) 0.0300(6) -0.0012(6)
C5B 0.0589(7) 0.0498(7) 0.0467(6) -0.0028(6) 0.0162(5) -0.0021(5)
C6A 0.0596(8) 0.0576(8) 0.0566(7) 0.0014(6) 0.0292(6) -0.0011(6)
C6B 0.0618(8) 0.0496(7) 0.0464(6) -0.0004(6) 0.0180(6) -0.0015(5)
C7A 0.0566(7) 0.0571(8) 0.0500(6) 0.0053(6) 0.0241(6) 0.0033(5)
C7B 0.0553(7) 0.0517(7) 0.0456(6) -0.0031(5) 0.0191(5) -0.0004(5)
C8A 0.0530(7) 0.0533(7) 0.0460(6) 0.0032(5) 0.0212(5) 0.0049(5)
C8B 0.0521(6) 0.0468(6) 0.0429(6) -0.0003(5) 0.0182(5) 0.0027(5)
C9A 0.0670(8) 0.0551(7) 0.0528(7) -0.0043(6) 0.0216(6) 0.0035(6)
C9B 0.0622(8) 0.0509(7) 0.0513(7) 0.0054(6) 0.0240(6) 0.0053(5)
C10A 0.0831(10) 0.0518(8) 0.0535(7) 0.0035(7) 0.0197(7) -0.0035(6)
C10B 0.0758(9) 0.0470(7) 0.0614(8) 0.0017(6) 0.0354(7) -0.0044(6)
C11A 0.0778(9) 0.0630(9) 0.0545(7) 0.0077(7) 0.0305(7) -0.0049(6)
C11B 0.0734(9) 0.0584(8) 0.0468(7) -0.0006(6) 0.0234(6) -0.0073(6)
O1A 0.0811(7) 0.0600(6) 0.0785(7) 0.0029(5) 0.0379(6) -0.0134(5)
O1B 0.0800(6) 0.0518(5) 0.0562(5) -0.0017(5) 0.0207(5) -0.0112(4)
O2A 0.1283(10) 0.0679(7) 0.0945(8) -0.0034(7) 0.0796(8) -0.0053(6)
O2B 0.1134(9) 0.0567(6) 0.0461(5) 0.0022(6) 0.0131(5) -0.0001(4)
O3A 0.0719(6) 0.0543(5) 0.0595(5) -0.0005(4) 0.0364(5) -0.0004(4)
O3B 0.0719(6) 0.0501(5) 0.0441(4) 0.0055(4) 0.0187(4) 0.0025(4)

loop_
_atom_type_symbol
_atom_type_description
_atom_type_scat_dispersion_real
_atom_type_scat_dispersion_imag
_atom_type_scat_source
C C 0.0033 0.0016 'International Tables Vol C Tables 4.2.6.8 and 6.1.1.4'
H H 0.0000 0.0000 'International Tables Vol C Tables 4.2.6.8 and 6.1.1.4'
O O 0.0106 0.0060 'International Tables Vol C Tables 4.2.6.8 and 6.1.1.4'

loop_
_geom_angle_atom_site_label_1
_geom_angle_atom_site_label_2
_geom_angle_atom_site_label_3
_geom_angle
_geom_angle_publ_flag
C2A C1A O1A 111.03(15) ?
C2A C1A H1A 135.8(12) ?
O1A C1A H1A 113.1(12) ?
C2B C1B O1B 111.03(14) ?
C2B C1B H1B 135.6(12) ?
O1B C1B H1B 113.3(12) ?
C1A C2A C3A 106.55(16) ?
C1A C2A H2A 127.4(12) ?
C3A C2A H2A 126.1(12) ?
C1B C2B C3B 106.68(14) ?
C1B C2B H2B 125.9(12) ?
C3B C2B H2B 127.4(12) ?
C4A C3A C2A 106.60(15) ?
C4A C3A H3A 126.4(10) ?
C2A C3A H3A 126.8(10) ?
C4B C3B C2B 106.52(13) ?
C4B C3B H3B 126.2(10) ?
C2B C3B H3B 127.2(10) ?
C3A C4A O1A 109.80(13) ?
C3A C4A C5A 132.96(13) ?
O1A C4A C5A 117.17(12) ?
C3B C4B O1B 109.71(12) ?
C3B C4B C5B 133.90(12) ?
O1B C4B C5B 116.38(11) ?
O2A C5A C4A 121.30(12) ?
O2A C5A C6A 122.24(13) ?
C4A C5A C6A 116.46(12) y
O2B C5B C4B 120.97(11) ?
O2B C5B C6B 122.21(12) ?
C4B C5B C6B 116.82(11) y
C7A C6A C5A 121.12(13) ?
C7A C6A H6A 121.5(9) ?
C5A C6A H6A 117.3(9) ?
C7B C6B C5B 120.37(12) ?
C7B C6B H6B 122.5(9) ?
C5B C6B H6B 117.2(9) ?
C6A C7A C8A 127.21(12) y
C6A C7A H7A 119.3(9) ?
C8A C7A H7A 113.5(9) ?
C6B C7B C8B 127.90(12) y
C6B C7B H7B 118.8(9) ?
C8B C7B H7B 113.3(9) ?
C9A C8A O3A 109.53(11) ?
C9A C8A C7A 132.38(12) ?
O3A C8A C7A 118.09(11) ?
C9B C8B O3B 109.39(11) ?
C9B C8B C7B 132.00(12) ?
O3B C8B C7B 118.61(11) ?
C8A C9A C10A 107.21(13) ?
C8A C9A H9A 126.4(9) ?
C10A C9A H9A 126.4(9) ?
C8B C9B C10B 107.20(12) ?
C8B C9B H9B 125.6(9) ?
C10B C9B H9B 127.2(9) ?
C11A C10A C9A 106.29(13) ?
C11A C10A H10A 126.5(10) ?
C9A C10A H10A 127.2(10) ?
C11B C10B C9B 106.24(12) ?
C11B C10B H10B 126.4(9) ?
C9B C10B H10B 127.4(9) ?
C10A C11A O3A 111.42(13) ?
C10A C11A H11A 133.3(10) ?
O3A C11A H11A 115.3(10) ?
C10B C11B O3B 111.42(12) ?
C10B C11B H11B 133.9(10) ?
O3B C11B H11B 114.7(10) ?
C1A O1A C4A 106.01(13) ?
C1B O1B C4B 106.06(11) ?
C11A O3A C8A 105.55(11) ?
C11B O3B C8B 105.75(10) ?

loop_
_geom_bond_atom_site_label_1
_geom_bond_atom_site_label_2
_geom_bond_distance
_geom_bond_publ_flag
C1A C2A 1.329(3) y
C1A O1A 1.356(2) y
C1A H1A 0.99(2) ?
C1B C2B 1.321(2) y
C1B O1B 1.3575(18) y
C1B H1B 0.96(2) ?
C2A C3A 1.409(2) y
C2A H2A 0.92(2) ?
C2B C3B 1.413(2) y
C2B H2B 0.912(19) ?
C3A C4A 1.348(2) y
C3A H3A 0.902(16) ?
C3B C4B 1.3456(18) y
C3B H3B 0.896(16) ?
C4A O1A 1.3641(16) y
C4A C5A 1.456(2) ?
C4B O1B 1.3642(15) y
C4B C5B 1.4586(18) ?
C5A O2A 1.2261(16) y
C5A C6A 1.4641(18) ?
C5B O2B 1.2216(15) y
C5B C6B 1.4667(17) ?
C6A C7A 1.3270(19) ?
C6A H6A 0.946(16) ?
C6B C7B 1.3264(18) ?
C6B H6B 0.974(15) ?
C7A C8A 1.4285(18) ?
C7A H7A 0.954(15) ?
C7B C8B 1.4283(17) ?
C7B H7B 0.953(15) ?
C8A C9A 1.3458(19) y
C8A O3A 1.3766(15) y
C8B C9B 1.3523(18) y
C8B O3B 1.3721(14) y
C9A C10A 1.413(2) y
C9A H9A 0.970(16) ?
C9B C10B 1.4099(19) y
C9B H9B 0.956(15) ?
C10A C11A 1.327(2) y
C10A H10A 0.916(17) ?
C10B C11B 1.329(2) y
C10B H10B 0.967(16) ?
C11A O3A 1.3651(16) y
C11A H11A 0.937(17) ?
C11B O3B 1.3640(16) y
C11B H11B 0.953(16) ?

loop_
_geom_hbond_atom_site_label_D
_geom_hbond_atom_site_label_H
_geom_hbond_atom_site_label_A
_geom_hbond_site_symmetry_A
_geom_hbond_distance_DH
_geom_hbond_distance_HA
_geom_hbond_distance_DA
_geom_hbond_angle_DHA
C1B H1B O3B 4_565 0.96(2) 2.56(2) 3.4812(19) 161.7(16)
C9A H9A O2A 2_656 0.970(16) 2.474(16) 3.4402(18) 174.4(13)
C9B H9B O2B 2 0.956(15) 2.507(16) 3.4596(17) 174.2(12)
C10B H10B O2B 4_576 0.967(16) 2.528(17) 3.4786(17) 167.6(12)
C11A H11A Cg4 1_545 0.937(17) 2.837(19) 3.5765(19) 136.67(13)
C11B H11B Cg3 4_555 0.953(16) 2.838(17) 3.6160(17) 139.53(14)

loop_
_geom_torsion_atom_site_label_1
_geom_torsion_atom_site_label_2
_geom_torsion_atom_site_label_3
_geom_torsion_atom_site_label_4
_geom_torsion
O1A C1A C2A C3A -0.8(2)
O1B C1B C2B C3B -0.1(2)
C1A C2A C3A C4A 0.6(2)
C1B C2B C3B C4B 0.19(19)
C2A C3A C4A O1A -0.22(17)
C2A C3A C4A C5A -177.22(15)
C2B C3B C4B O1B -0.18(16)
C2B C3B C4B C5B 177.97(15)
C3A C4A C5A O2A 177.09(16)
O1A C4A C5A O2A 0.3(2)
C3A C4A C5A C6A -2.6(2)
O1A C4A C5A C6A -179.45(12)
C3B C4B C5B O2B -174.04(15)
O1B C4B C5B O2B 4.02(19)
C3B C4B C5B C6B 6.0(2)
O1B C4B C5B C6B -175.96(11)
O2A C5A C6A C7A -6.6(2)
C4A C5A C6A C7A 173.12(13)
O2B C5B C6B C7B 6.9(2)
C4B C5B C6B C7B -173.10(12)
C5A C6A C7A C8A -179.34(12)
C5B C6B C7B C8B 179.39(12)
C6A C7A C8A C9A 178.52(15)
C6A C7A C8A O3A -1.7(2)
C6B C7B C8B C9B -178.62(15)
C6B C7B C8B O3B 1.1(2)
O3A C8A C9A C10A 0.39(15)
C7A C8A C9A C10A -179.84(14)
O3B C8B C9B C10B -0.30(15)
C7B C8B C9B C10B 179.44(13)
C8A C9A C10A C11A -0.31(17)
C8B C9B C10B C11B 0.27(16)
C9A C10A C11A O3A 0.11(18)
C9B C10B C11B O3B -0.14(17)
C2A C1A O1A C4A 0.67(19)
C3A C4A O1A C1A -0.25(16)
C5A C4A O1A C1A 177.27(13)
C2B C1B O1B C4B 0.02(18)
C3B C4B O1B C1B 0.10(16)
C5B C4B O1B C1B -178.41(12)
C10A C11A O3A C8A 0.12(16)
C9A C8A O3A C11A -0.32(14)
C7A C8A O3A C11A 179.87(11)
C10B C11B O3B C8B -0.04(16)
C9B C8B O3B C11B 0.22(14)
C7B C8B O3B C11B -179.56(12)

loop_
_cod_related_entry_id
_cod_related_entry_database
_cod_related_entry_code
1 ChemSpider 4645279
